data_2239446
loop_
_publ_author_name
'Tsunezumi, Yuya'
'Matsumoto, Kouzou'
'Hayami, Shinya'
'Fuyuhiro, Akira'
'Kawata, Satoshi'

_publ_section_title
;
 Bis[tetrakis(pyridin-2-yl)methane-\k^3^<i>N</i>,<i>N</i>',<i>N</i>'']cobalt(II)
 tetrakis(thiocyanato-\k<i>N</i>)cobaltate(II) methanol monosolvate
;
_journal_issue 3
_journal_name_full 'Acta Crystallographica Section E'
_journal_page_first m96
_journal_page_last m97
_journal_paper_doi 10.1107/S160053681400289X
_journal_volume 70
_journal_year 2014
_chemical_formula_iupac '[Co (C21 H16 N4)2] [Co (N C S)4], C H4 O'
_chemical_formula_moiety 'C42 H32 Co N8 2+, C4 Co N4 S4 2-, C H4 O'
_chemical_formula_sum 'C47 H32 Co2 N12 O S4'
_chemical_formula_weight 1026.96
_chemical_name_systematic
;
Bis[tetrakis(pyridin-2-yl)methane-\k^3^<i>N</i>,<i>N</i>',<i>N</i>'']cobalt(II)
tetrakis(thiocyanato-\k<i>N</i>)cobaltate(II) methanol monosolvate
;
_space_group_IT_number 4
_symmetry_cell_setting monoclinic
_symmetry_space_group_name_Hall 'P 2yb'
_symmetry_space_group_name_H-M 'P 1 21 1'
_atom_sites_solution_hydrogens geom
_atom_sites_solution_primary direct
_atom_sites_solution_secondary difmap
_cell_angle_alpha 90.0000
_cell_angle_beta 108.480(4)
_cell_angle_gamma 90.0000
_cell_formula_units_Z 2
_cell_length_a 8.903(3)
_cell_length_b 21.732(6)
_cell_length_c 12.335(4)
_cell_measurement_reflns_used 7489
_cell_measurement_temperature 100
_cell_measurement_theta_max 27.48
_cell_measurement_theta_min 3.06
_cell_volume 2263.5(12)
_computing_cell_refinement 'CrystalClear (Rigaku, 2008)'
_computing_data_collection 'CrystalClear (Rigaku, 2008)'
_computing_data_reduction 'CrystalClear (Rigaku, 2008)'
_computing_molecular_graphics 'CrystalStructure (Rigaku, 2010)'
_computing_publication_material 'CrystalStructure (Rigaku, 2010)'
_computing_structure_refinement 'SHELXL97 (Sheldrick, 2008)'
_computing_structure_solution 'SIR92 (Altomare <i>et al.</i>, 1994)'
_diffrn_ambient_temperature 100
_diffrn_detector_area_resol_mean 7.111
_diffrn_measured_fraction_theta_full 0.998
_diffrn_measured_fraction_theta_max 0.998
_diffrn_measurement_device_type 'Rigaku Saturn724'
_diffrn_measurement_method \w
_diffrn_radiation_monochromator graphite
_diffrn_radiation_source Mo-Ka
_diffrn_radiation_type 'Mo K\a'
_diffrn_radiation_wavelength 0.71075
_diffrn_reflns_av_R_equivalents 0.0386
_diffrn_reflns_limit_h_max 11
_diffrn_reflns_limit_h_min -11
_diffrn_reflns_limit_k_max 28
_diffrn_reflns_limit_k_min -28
_diffrn_reflns_limit_l_max 16
_diffrn_reflns_limit_l_min -16
_diffrn_reflns_number 35095
_diffrn_reflns_theta_full 27.50
_diffrn_reflns_theta_max 27.50
_diffrn_standards_number 0
_exptl_absorpt_coefficient_mu 0.970
_exptl_absorpt_correction_T_max 0.908
_exptl_absorpt_correction_T_min 0.796
_exptl_absorpt_correction_type multi-scan
_exptl_absorpt_process_details '(<i>REQAB</i>; Rigaku, 1998)'
_exptl_crystal_colour green
_exptl_crystal_density_diffrn 1.507
_exptl_crystal_density_method 'not measured'
_exptl_crystal_description platelet
_exptl_crystal_F_000 1048.00
_exptl_crystal_size_max 0.70
_exptl_crystal_size_mid 0.20
_exptl_crystal_size_min 0.10
_refine_diff_density_max 0.490
_refine_diff_density_min -0.350
_refine_ls_abs_structure_details 'Flack (1983), 5024 Friedel pairs'
_refine_ls_abs_structure_Flack -0.008(8)
_refine_ls_extinction_method none
_refine_ls_goodness_of_fit_ref 1.010
_refine_ls_hydrogen_treatment constr
_refine_ls_matrix_type full
_refine_ls_number_constraints 0
_refine_ls_number_parameters 596
_refine_ls_number_reflns 10355
_refine_ls_number_restraints 4
_refine_ls_R_factor_gt 0.0335
_refine_ls_shift/su_max 0.001
_refine_ls_structure_factor_coef Fsqd
_refine_ls_weighting_details 'w = 1/[\s^2^(Fo^2^)+(0.0341P)^2^] where P=(Fo^2^+2Fc^2^)/3'
_refine_ls_weighting_scheme calc
_refine_ls_wR_factor_ref 0.0706
_reflns_number_gt 9357
_reflns_number_total 10355
_reflns_threshold_expression F^2^>2.0\s(F^2^)
_cod_data_source_file pk2517sup1.cf
_cod_data_source_block I
_cod_original_cell_volume 2263.4(11)
_cod_original_sg_symbol_H-M 'P 21'
_cod_database_code 2239446
_cod_database_fobs_code 2239446

loop_
_symmetry_equiv_pos_site_id
_symmetry_equiv_pos_as_xyz
1 +X,+Y,+Z
2 -X,1/2+Y,-Z

loop_
_atom_site_type_symbol
_atom_site_label
_atom_site_fract_x
_atom_site_fract_y
_atom_site_fract_z
_atom_site_U_iso_or_equiv
_atom_site_adp_type
_atom_site_calc_flag
_atom_site_refinement_flags
_atom_site_occupancy
_atom_site_symmetry_multiplicity
Co Co1 0.92921(4) 0.267330(16) 0.12705(3) 0.01337(7) Uani d . 1.0 2
Co Co2 0.68958(4) -0.017879(16) 0.32111(3) 0.02202(8) Uani d . 1.0 2
S S1 0.60841(10) 0.08300(4) 0.63708(7) 0.0428(3) Uani d . 1.0 2
S S2 0.27520(8) -0.00264(3) -0.02897(6) 0.02743(16) Uani d . 1.0 2
S S3 1.15687(8) 0.04825(3) 0.25418(7) 0.02932(16) Uani d . 1.0 2
S S4 0.80609(9) -0.22424(4) 0.44057(6) 0.03224(17) Uani d . 1.0 2
O O1 0.6953(4) 0.21625(13) -0.2326(3) 0.0426(7) Uiso d . 0.8000 2
O O2 0.553(3) 0.2545(11) -0.4248(14) 0.0426(7) Uiso d . 0.1000 2
O O3 0.568(3) 0.2338(10) -0.2633(19) 0.0426(7) Uiso d . 0.1000 2
N N1 1.1687(3) 0.23180(10) 0.17071(17) 0.0179(5) Uani d . 1.0 2
N N2 0.8538(3) 0.18862(9) 0.04369(17) 0.0164(5) Uani d . 1.0 2
N N3 0.9621(3) 0.29708(9) -0.01050(17) 0.0145(4) Uani d . 1.0 2
N N4 1.2984(3) 0.17133(11) -0.10782(19) 0.0239(5) Uani d . 1.0 2
N N5 0.6893(3) 0.30239(10) 0.07976(17) 0.0168(5) Uani d . 1.0 2
N N6 1.0051(3) 0.34582(9) 0.21040(17) 0.0164(5) Uani d . 1.0 2
N N7 0.8943(3) 0.23901(9) 0.26477(17) 0.0160(5) Uani d . 1.0 2
N N8 0.5567(3) 0.37038(12) 0.35210(18) 0.0240(5) Uani d . 1.0 2
N N9 0.6644(3) 0.03202(11) 0.4469(2) 0.0283(6) Uani d . 1.0 2
N N10 0.5046(3) -0.01099(12) 0.1856(2) 0.0286(5) Uani d . 1.0 2
N N11 0.8765(3) 0.00762(11) 0.2834(2) 0.0281(6) Uani d . 1.0 2
N N12 0.7249(3) -0.10308(11) 0.3740(2) 0.0280(6) Uani d . 1.0 2
C C1 1.0845(3) 0.19529(11) -0.02558(19) 0.0130(5) Uani d . 1.0 2
C C2 1.2067(3) 0.19550(11) 0.0959(2) 0.0137(5) Uani d . 1.0 2
C C3 1.3348(3) 0.15487(11) 0.1304(2) 0.0169(5) Uani d . 1.0 2
C C4 1.4287(3) 0.15497(13) 0.2436(3) 0.0222(6) Uani d . 1.0 2
C C5 1.3936(3) 0.19419(12) 0.3202(3) 0.0211(6) Uani d . 1.0 2
C C6 1.2629(3) 0.23195(12) 0.2808(2) 0.0214(6) Uani d . 1.0 2
C C7 0.9443(3) 0.15873(12) -0.00821(19) 0.0153(5) Uani d . 1.0 2
C C8 0.9230(3) 0.09645(12) -0.0321(2) 0.0181(6) Uani d . 1.0 2
C C9 0.7976(3) 0.06600(11) -0.0140(3) 0.0187(6) Uani d . 1.0 2
C C10 0.6939(3) 0.09815(12) 0.0288(3) 0.0200(6) Uani d . 1.0 2
C C11 0.7282(3) 0.15884(12) 0.0586(2) 0.0198(6) Uani d . 1.0 2
C C12 1.0363(3) 0.26212(12) -0.06783(19) 0.0142(5) Uani d . 1.0 2
C C13 1.0710(3) 0.28663(12) -0.1619(2) 0.0182(6) Uani d . 1.0 2
C C14 1.0271(3) 0.34621(12) -0.1974(3) 0.0199(6) Uani d . 1.0 2
C C15 0.9488(3) 0.38129(12) -0.1389(3) 0.0195(6) Uani d . 1.0 2
C C16 0.9178(3) 0.35493(12) -0.0469(2) 0.0183(6) Uani d . 1.0 2
C C17 1.1438(3) 0.16544(11) -0.1176(2) 0.0146(5) Uani d . 1.0 2
C C18 1.0338(3) 0.14235(12) -0.2142(2) 0.0183(6) Uani d . 1.0 2
C C19 1.0874(4) 0.12023(13) -0.3003(3) 0.0276(7) Uani d . 1.0 2
C C20 1.2429(4) 0.12323(13) -0.2926(3) 0.0301(7) Uani d . 1.0 2
C C21 1.3463(4) 0.14949(14) -0.1948(3) 0.0270(7) Uani d . 1.0 2
C C22 0.7683(3) 0.34127(11) 0.2733(2) 0.0153(5) Uani d . 1.0 2
C C23 0.6478(3) 0.33964(11) 0.1521(2) 0.0150(5) Uani d . 1.0 2
C C24 0.5154(3) 0.37739(12) 0.1138(3) 0.0202(6) Uani d . 1.0 2
C C25 0.4206(3) 0.37374(13) 0.0009(3) 0.0218(6) Uani d . 1.0 2
C C26 0.4605(3) 0.33322(12) -0.0721(3) 0.0209(6) Uani d . 1.0 2
C C27 0.5961(3) 0.29867(12) -0.0292(2) 0.0205(6) Uani d . 1.0 2
C C28 0.9117(3) 0.37688(11) 0.2577(2) 0.0143(5) Uani d . 1.0 2
C C29 0.9349(3) 0.43912(12) 0.2826(3) 0.0189(6) Uani d . 1.0 2
C C30 1.0647(3) 0.46842(11) 0.2668(2) 0.0204(6) Uani d . 1.0 2
C C31 1.1695(3) 0.43477(12) 0.2289(3) 0.0207(6) Uani d . 1.0 2
C C32 1.1347(3) 0.37428(12) 0.1984(2) 0.0194(6) Uani d . 1.0 2
C C33 0.8142(3) 0.27424(12) 0.31709(19) 0.0149(5) Uani d . 1.0 2
C C34 0.7701(3) 0.25079(11) 0.4075(2) 0.0187(6) Uani d . 1.0 2
C C35 0.8142(4) 0.19158(12) 0.4468(2) 0.0203(6) Uani d . 1.0 2
C C36 0.9022(3) 0.15725(12) 0.3963(2) 0.0210(6) Uani d . 1.0 2
C C37 0.9392(3) 0.18219(12) 0.3049(3) 0.0201(6) Uani d . 1.0 2
C C38 0.7119(3) 0.37234(12) 0.3651(2) 0.0163(5) Uani d . 1.0 2
C C39 0.8216(3) 0.39400(12) 0.4656(2) 0.0194(6) Uani d . 1.0 2
C C40 0.7700(4) 0.41589(12) 0.5518(3) 0.0244(6) Uani d . 1.0 2
C C41 0.6098(4) 0.41455(14) 0.5386(3) 0.0306(7) Uani d . 1.0 2
C C42 0.5100(4) 0.39090(16) 0.4386(3) 0.0326(8) Uani d . 1.0 2
C C43 0.6394(3) 0.05312(12) 0.5246(3) 0.0242(6) Uani d . 1.0 2
C C44 0.4078(3) -0.00765(12) 0.0963(3) 0.0230(6) Uani d . 1.0 2
C C45 0.9930(4) 0.02487(12) 0.2702(3) 0.0248(6) Uani d . 1.0 2
C C46 0.7573(3) -0.15376(13) 0.4021(2) 0.0209(6) Uani d . 1.0 2
C C47 0.6522(4) 0.2642(3) -0.3180(3) 0.0528(10) Uani d . 1.0 2
H H1 1.3568 0.1277 0.0771 0.0203 Uiso calc R 1.0 2
H H2 1.5172 0.1281 0.2687 0.0266 Uiso calc R 1.0 2
H H3 1.4577 0.1952 0.3981 0.0253 Uiso calc R 1.0 2
H H4 1.2382 0.2591 0.3331 0.0257 Uiso calc R 1.0 2
H H5 0.9949 0.0748 -0.0610 0.0217 Uiso calc R 1.0 2
H H6 0.7820 0.0233 -0.0306 0.0225 Uiso calc R 1.0 2
H H7 0.6024 0.0790 0.0372 0.0240 Uiso calc R 1.0 2
H H8 0.6606 0.1808 0.0911 0.0238 Uiso calc R 1.0 2
H H9 1.1249 0.2622 -0.2017 0.0218 Uiso calc R 1.0 2
H H10 1.0506 0.3628 -0.2614 0.0239 Uiso calc R 1.0 2
H H11 0.9173 0.4223 -0.1615 0.0234 Uiso calc R 1.0 2
H H12 0.8626 0.3786 -0.0069 0.0219 Uiso calc R 1.0 2
H H13 0.9243 0.1416 -0.2215 0.0220 Uiso calc R 1.0 2
H H14 1.0139 0.1025 -0.3664 0.0331 Uiso calc R 1.0 2
H H15 1.2794 0.1079 -0.3519 0.0362 Uiso calc R 1.0 2
H H16 1.4553 0.1524 -0.1884 0.0325 Uiso calc R 1.0 2
H H17 0.4903 0.4054 0.1646 0.0242 Uiso calc R 1.0 2
H H18 0.3290 0.3988 -0.0264 0.0262 Uiso calc R 1.0 2
H H19 0.3961 0.3293 -0.1496 0.0251 Uiso calc R 1.0 2
H H20 0.6248 0.2710 -0.0790 0.0246 Uiso calc R 1.0 2
H H21 0.8626 0.4614 0.3101 0.0227 Uiso calc R 1.0 2
H H22 1.0813 0.5112 0.2819 0.0245 Uiso calc R 1.0 2
H H23 1.2640 0.4530 0.2239 0.0249 Uiso calc R 1.0 2
H H24 1.2035 0.3517 0.1681 0.0233 Uiso calc R 1.0 2
H H25 0.7097 0.2753 0.4422 0.0224 Uiso calc R 1.0 2
H H26 0.7837 0.1751 0.5081 0.0244 Uiso calc R 1.0 2
H H27 0.9372 0.1171 0.4234 0.0252 Uiso calc R 1.0 2
H H28 0.9989 0.1582 0.2689 0.0242 Uiso calc R 1.0 2
H H29 0.9315 0.3936 0.4743 0.0232 Uiso calc R 1.0 2
H H30 0.8434 0.4318 0.6199 0.0293 Uiso calc R 1.0 2
H H31 0.5704 0.4295 0.5968 0.0367 Uiso calc R 1.0 2
H H32 0.4003 0.3889 0.4302 0.0391 Uiso calc R 1.0 2

loop_
_atom_site_aniso_label
_atom_site_aniso_U_11
_atom_site_aniso_U_22
_atom_site_aniso_U_33
_atom_site_aniso_U_12
_atom_site_aniso_U_13
_atom_site_aniso_U_23
Co1 0.01431(15) 0.01349(15) 0.01381(15) 0.00066(13) 0.00660(12) 0.00050(13)
Co2 0.02042(17) 0.02224(18) 0.02485(19) 0.00059(15) 0.00924(15) 0.00178(15)
S1 0.0341(5) 0.0537(6) 0.0386(5) 0.0079(4) 0.0086(4) -0.0209(4)
S2 0.0271(4) 0.0249(4) 0.0274(4) 0.0032(3) 0.0044(3) -0.0035(3)
S3 0.0276(4) 0.0223(4) 0.0438(5) 0.0006(3) 0.0195(4) 0.0056(3)
S4 0.0371(4) 0.0267(4) 0.0340(4) 0.0072(4) 0.0129(4) 0.0088(4)
N1 0.0214(11) 0.0180(11) 0.0143(10) 0.0037(9) 0.0057(9) -0.0010(9)
N2 0.0177(11) 0.0142(11) 0.0199(11) 0.0022(9) 0.0099(9) 0.0026(9)
N3 0.0140(10) 0.0155(11) 0.0145(10) -0.0005(8) 0.0050(9) 0.0005(8)
N4 0.0230(13) 0.0260(13) 0.0238(12) 0.0024(10) 0.0089(11) 0.0034(10)
N5 0.0156(11) 0.0196(11) 0.0162(11) 0.0004(9) 0.0065(9) 0.0024(9)
N6 0.0164(11) 0.0168(11) 0.0178(11) 0.0010(9) 0.0080(9) 0.0005(9)
N7 0.0162(11) 0.0178(11) 0.0141(10) 0.0018(9) 0.0048(9) -0.0003(9)
N8 0.0176(11) 0.0370(14) 0.0187(12) 0.0053(10) 0.0076(10) -0.0004(10)
N9 0.0297(13) 0.0243(13) 0.0326(14) -0.0003(10) 0.0124(12) 0.0007(11)
N10 0.0261(12) 0.0303(14) 0.0295(13) 0.0002(11) 0.0086(11) -0.0016(11)
N11 0.0268(13) 0.0267(13) 0.0357(14) -0.0020(10) 0.0168(11) 0.0036(11)
N12 0.0282(13) 0.0286(14) 0.0322(14) 0.0013(11) 0.0165(11) 0.0028(11)
C1 0.0129(12) 0.0145(12) 0.0120(12) 0.0015(10) 0.0044(10) -0.0006(9)
C2 0.0149(12) 0.0135(12) 0.0136(12) -0.0012(10) 0.0059(10) -0.0011(9)
C3 0.0145(12) 0.0180(13) 0.0182(13) 0.0010(10) 0.0049(10) 0.0021(10)
C4 0.0165(13) 0.0256(15) 0.0224(14) 0.0019(11) 0.0032(11) 0.0034(11)
C5 0.0197(14) 0.0243(14) 0.0167(13) -0.0038(11) 0.0020(11) 0.0012(11)
C6 0.0267(15) 0.0208(14) 0.0162(13) -0.0010(11) 0.0060(11) -0.0038(11)
C7 0.0155(12) 0.0204(13) 0.0092(11) 0.0011(10) 0.0028(10) 0.0025(10)
C8 0.0202(13) 0.0191(13) 0.0165(13) 0.0021(11) 0.0079(11) -0.0003(10)
C9 0.0225(14) 0.0126(13) 0.0203(13) -0.0044(10) 0.0057(11) -0.0004(10)
C10 0.0184(13) 0.0203(14) 0.0229(14) -0.0044(11) 0.0088(11) 0.0045(11)
C11 0.0199(13) 0.0203(14) 0.0224(14) 0.0000(11) 0.0111(11) 0.0023(11)
C12 0.0117(11) 0.0149(12) 0.0157(11) -0.0024(10) 0.0038(9) 0.0000(10)
C13 0.0175(13) 0.0209(14) 0.0182(12) 0.0006(10) 0.0085(10) 0.0017(10)
C14 0.0189(13) 0.0237(14) 0.0196(13) 0.0003(11) 0.0096(11) 0.0037(11)
C15 0.0219(13) 0.0136(13) 0.0232(14) 0.0013(11) 0.0073(12) 0.0039(10)
C16 0.0178(13) 0.0177(13) 0.0191(13) 0.0022(10) 0.0053(11) 0.0000(10)
C17 0.0186(13) 0.0123(12) 0.0145(12) 0.0019(10) 0.0073(10) 0.0012(10)
C18 0.0185(13) 0.0203(13) 0.0164(13) -0.0028(11) 0.0058(11) 0.0025(10)
C19 0.0411(18) 0.0237(15) 0.0149(14) -0.0058(13) 0.0046(13) 0.0002(11)
C20 0.0466(18) 0.0293(16) 0.0208(15) 0.0075(14) 0.0194(14) 0.0022(12)
C21 0.0238(15) 0.0350(17) 0.0284(15) 0.0129(13) 0.0168(13) 0.0082(13)
C22 0.0172(13) 0.0157(13) 0.0145(12) 0.0021(10) 0.0071(10) -0.0007(10)
C23 0.0159(12) 0.0145(12) 0.0150(12) -0.0022(10) 0.0057(10) 0.0015(10)
C24 0.0185(13) 0.0233(14) 0.0207(13) 0.0035(11) 0.0091(11) 0.0017(11)
C25 0.0153(13) 0.0294(15) 0.0200(13) 0.0043(11) 0.0046(11) 0.0048(11)
C26 0.0170(13) 0.0260(15) 0.0182(13) -0.0026(11) 0.0032(11) 0.0002(11)
C27 0.0211(14) 0.0240(14) 0.0163(13) -0.0020(11) 0.0059(11) -0.0040(11)
C28 0.0120(11) 0.0175(13) 0.0118(11) 0.0019(10) 0.0014(10) -0.0006(10)
C29 0.0184(13) 0.0183(13) 0.0184(13) 0.0020(11) 0.0035(11) -0.0013(10)
C30 0.0214(13) 0.0164(14) 0.0225(14) -0.0013(10) 0.0055(11) -0.0024(10)
C31 0.0164(13) 0.0245(15) 0.0199(14) -0.0033(11) 0.0037(11) 0.0014(11)
C32 0.0168(12) 0.0218(14) 0.0205(13) 0.0014(11) 0.0071(11) 0.0010(11)
C33 0.0125(11) 0.0173(13) 0.0137(11) 0.0003(10) 0.0026(9) -0.0014(10)
C34 0.0201(13) 0.0209(14) 0.0173(13) 0.0016(10) 0.0092(11) -0.0004(10)
C35 0.0266(15) 0.0237(14) 0.0137(13) -0.0033(12) 0.0106(12) 0.0032(11)
C36 0.0243(14) 0.0190(14) 0.0185(13) 0.0012(11) 0.0050(11) 0.0034(11)
C37 0.0243(14) 0.0193(14) 0.0193(14) 0.0054(11) 0.0105(12) 0.0012(10)
C38 0.0189(13) 0.0171(13) 0.0137(12) 0.0027(11) 0.0063(11) -0.0006(10)
C39 0.0188(13) 0.0193(14) 0.0190(13) 0.0017(11) 0.0044(11) 0.0005(10)
C40 0.0345(16) 0.0198(14) 0.0162(13) 0.0061(12) 0.0040(12) -0.0023(11)
C41 0.0351(17) 0.0390(18) 0.0204(15) 0.0206(14) 0.0127(13) 0.0004(13)
C42 0.0238(15) 0.053(2) 0.0246(16) 0.0135(14) 0.0127(13) 0.0048(14)
C43 0.0203(14) 0.0198(14) 0.0320(16) -0.0010(11) 0.0076(12) 0.0006(12)
C44 0.0248(14) 0.0177(14) 0.0315(15) -0.0006(11) 0.0160(12) -0.0013(11)
C45 0.0306(16) 0.0167(13) 0.0279(15) 0.0071(12) 0.0105(13) 0.0020(11)
C46 0.0172(13) 0.0289(16) 0.0175(13) -0.0014(11) 0.0070(11) 0.0000(11)
C47 0.046(2) 0.080(3) 0.0289(17) -0.009(3) 0.0069(15) -0.003(2)

loop_
_atom_type_symbol
_atom_type_description
_atom_type_scat_dispersion_real
_atom_type_scat_dispersion_imag
_atom_type_scat_source
C C 0.0033 0.0016
;
International Tables for Crystallography
(1992, Vol. C, Tables 4.2.6.8 and 6.1.1.4)
;
H H 0.0000 0.0000
;
International Tables for Crystallography
(1992, Vol. C, Table 6.1.1.4)
;
Co Co 0.3494 0.9721
;
International Tables for Crystallography
(1992, Vol. C, Tables 4.2.6.8 and 6.1.1.4)
;
N N 0.0061 0.0033
;
International Tables for Crystallography
(1992, Vol. C, Tables 4.2.6.8 and 6.1.1.4)
;
O O 0.0106 0.0060
;
International Tables for Crystallography
(1992, Vol. C, Tables 4.2.6.8 and 6.1.1.4)
;
S S 0.1246 0.1234
;
International Tables for Crystallography
(1992, Vol. C, Tables 4.2.6.8 and 6.1.1.4)
;

loop_
_geom_angle_atom_site_label_1
_geom_angle_atom_site_label_2
_geom_angle_atom_site_label_3
_geom_angle
_geom_angle_publ_flag
N1 Co1 N2 88.07(8) no
N1 Co1 N3 85.76(9) no
N1 Co1 N5 178.82(9) no
N1 Co1 N6 91.77(8) no
N1 Co1 N7 95.06(9) no
N2 Co1 N3 87.37(9) no
N2 Co1 N5 91.20(8) no
N2 Co1 N6 179.85(9) no
N2 Co1 N7 93.36(9) no
N3 Co1 N5 93.28(9) no
N3 Co1 N6 92.63(9) no
N3 Co1 N7 178.92(9) no
N5 Co1 N6 88.96(8) no
N5 Co1 N7 85.91(9) no
N6 Co1 N7 86.65(9) no
N9 Co2 N10 111.04(11) no
N9 Co2 N11 110.63(11) no
N9 Co2 N12 107.81(11) no
N10 Co2 N11 109.15(11) no
N10 Co2 N12 111.24(10) no
N11 Co2 N12 106.88(11) no
O3 O1 C47 60.6(13) no
O1 O3 C47 71.1(14) no
Co1 N1 C2 118.89(14) no
Co1 N1 C6 119.8(2) no
C2 N1 C6 118.8(3) no
Co1 N2 C7 120.28(17) no
Co1 N2 C11 119.75(19) no
C7 N2 C11 118.6(3) no
Co1 N3 C12 120.76(17) no
Co1 N3 C16 119.70(19) no
C12 N3 C16 119.4(3) no
C17 N4 C21 117.6(3) no
Co1 N5 C23 119.30(14) no
Co1 N5 C27 119.56(19) no
C23 N5 C27 119.4(2) no
Co1 N6 C28 120.00(17) no
Co1 N6 C32 119.59(19) no
C28 N6 C32 118.9(2) no
Co1 N7 C33 120.10(17) no
Co1 N7 C37 120.5(2) no
C33 N7 C37 119.2(3) no
C38 N8 C42 117.5(3) no
Co2 N9 C43 169.4(3) no
Co2 N10 C44 171.0(3) no
Co2 N11 C45 174.2(3) no
Co2 N12 C46 174.0(3) no
C2 C1 C7 102.5(2) no
C2 C1 C12 110.85(18) no
C2 C1 C17 114.5(2) no
C7 C1 C12 112.1(2) no
C7 C1 C17 111.4(2) no
C12 C1 C17 105.6(2) no
N1 C2 C1 114.6(2) no
N1 C2 C3 121.6(2) no
C1 C2 C3 123.2(3) no
C2 C3 C4 118.7(3) no
C3 C4 C5 119.8(3) no
C4 C5 C6 118.3(3) no
N1 C6 C5 122.6(3) no
N2 C7 C1 116.6(3) no
N2 C7 C8 120.8(3) no
C1 C7 C8 122.2(3) no
C7 C8 C9 119.9(3) no
C8 C9 C10 119.4(3) no
C9 C10 C11 117.7(3) no
N2 C11 C10 123.0(3) no
N3 C12 C1 118.7(3) no
N3 C12 C13 119.7(3) no
C1 C12 C13 121.6(3) no
C12 C13 C14 120.4(3) no
C13 C14 C15 119.3(3) no
C14 C15 C16 117.9(3) no
N3 C16 C15 123.2(3) no
N4 C17 C1 118.2(2) no
N4 C17 C18 122.6(3) no
C1 C17 C18 118.5(3) no
C17 C18 C19 117.9(3) no
C18 C19 C20 121.5(3) no
C19 C20 C21 117.5(3) no
N4 C21 C20 122.8(3) no
C23 C22 C28 103.8(2) no
C23 C22 C33 109.86(19) no
C23 C22 C38 115.9(2) no
C28 C22 C33 111.8(2) no
C28 C22 C38 110.2(2) no
C33 C22 C38 105.4(2) no
N5 C23 C22 113.9(2) no
N5 C23 C24 120.9(3) no
C22 C23 C24 124.9(3) no
C23 C24 C25 119.3(3) no
C24 C25 C26 119.4(3) no
C25 C26 C27 118.2(3) no
N5 C27 C26 122.8(3) no
N6 C28 C22 116.7(2) no
N6 C28 C29 121.2(3) no
C22 C28 C29 121.8(3) no
C28 C29 C30 119.3(3) no
C29 C30 C31 119.2(3) no
C30 C31 C32 118.8(3) no
N6 C32 C31 122.1(3) no
N7 C33 C22 119.1(3) no
N7 C33 C34 120.3(3) no
C22 C33 C34 120.6(3) no
C33 C34 C35 120.0(3) no
C34 C35 C36 119.1(3) no
C35 C36 C37 118.5(3) no
N7 C37 C36 122.8(3) no
N8 C38 C22 117.6(2) no
N8 C38 C39 121.5(3) no
C22 C38 C39 120.3(3) no
C38 C39 C40 119.6(3) no
C39 C40 C41 119.2(3) no
C40 C41 C42 117.6(3) no
N8 C42 C41 124.5(3) no
S1 C43 N9 178.6(3) no
S2 C44 N10 179.1(3) no
S3 C45 N11 178.9(3) no
S4 C46 N12 178.7(3) no
O1 C47 O2 122.7(11) no
O1 C47 O3 48.3(9) no
O2 C47 O3 96.8(13) no
C2 C3 H1 120.648 no
C4 C3 H1 120.639 no
C3 C4 H2 120.093 no
C5 C4 H2 120.088 no
C4 C5 H3 120.835 no
C6 C5 H3 120.840 no
N1 C6 H4 118.707 no
C5 C6 H4 118.717 no
C7 C8 H5 120.059 no
C9 C8 H5 120.060 no
C8 C9 H6 120.288 no
C10 C9 H6 120.272 no
C9 C10 H7 121.141 no
C11 C10 H7 121.113 no
N2 C11 H8 118.509 no
C10 C11 H8 118.521 no
C12 C13 H9 119.818 no
C14 C13 H9 119.815 no
C13 C14 H10 120.331 no
C15 C14 H10 120.338 no
C14 C15 H11 121.052 no
C16 C15 H11 121.040 no
N3 C16 H12 118.388 no
C15 C16 H12 118.404 no
C17 C18 H13 121.038 no
C19 C18 H13 121.048 no
C18 C19 H14 119.260 no
C20 C19 H14 119.262 no
C19 C20 H15 121.247 no
C21 C20 H15 121.246 no
N4 C21 H16 118.606 no
C20 C21 H16 118.611 no
C23 C24 H17 120.344 no
C25 C24 H17 120.348 no
C24 C25 H18 120.300 no
C26 C25 H18 120.294 no
C25 C26 H19 120.921 no
C27 C26 H19 120.902 no
N5 C27 H20 118.623 no
C26 C27 H20 118.626 no
C28 C29 H21 120.376 no
C30 C29 H21 120.354 no
C29 C30 H22 120.399 no
C31 C30 H22 120.404 no
C30 C31 H23 120.602 no
C32 C31 H23 120.610 no
N6 C32 H24 118.943 no
C31 C32 H24 118.949 no
C33 C34 H25 120.015 no
C35 C34 H25 120.000 no
C34 C35 H26 120.458 no
C36 C35 H26 120.461 no
C35 C36 H27 120.743 no
C37 C36 H27 120.750 no
N7 C37 H28 118.600 no
C36 C37 H28 118.616 no
C38 C39 H29 120.186 no
C40 C39 H29 120.183 no
C39 C40 H30 120.402 no
C41 C40 H30 120.408 no
C40 C41 H31 121.178 no
C42 C41 H31 121.180 no
N8 C42 H32 117.763 no
C41 C42 H32 117.774 no

loop_
_geom_bond_atom_site_label_1
_geom_bond_atom_site_label_2
_geom_bond_distance
_geom_bond_publ_flag
Co1 N1 2.169(3) yes
Co1 N2 1.999(2) yes
Co1 N3 1.923(3) yes
Co1 N5 2.166(2) yes
Co1 N6 1.996(2) yes
Co1 N7 1.923(3) yes
Co2 N9 1.964(3) no
Co2 N10 1.945(2) no
Co2 N11 1.945(3) no
Co2 N12 1.955(3) no
S1 C43 1.632(4) no
S2 C44 1.623(3) no
S3 C45 1.615(4) no
S4 C46 1.621(3) no
O1 O3 1.14(3) no
O1 C47 1.444(5) no
O2 C47 1.350(16) no
O3 C47 1.33(3) no
N1 C2 1.336(4) no
N1 C6 1.351(3) no
N2 C7 1.344(4) no
N2 C11 1.354(4) no
N3 C12 1.345(4) no
N3 C16 1.351(4) no
N4 C17 1.349(4) no
N4 C21 1.360(5) no
N5 C23 1.341(4) no
N5 C27 1.340(3) no
N6 C28 1.339(4) no
N6 C32 1.358(4) no
N7 C33 1.342(4) no
N7 C37 1.343(4) no
N8 C38 1.341(4) no
N8 C42 1.339(5) no
N9 C43 1.146(5) no
N10 C44 1.166(3) no
N11 C45 1.162(4) no
N12 C46 1.163(4) no
C1 C2 1.548(3) no
C1 C7 1.551(4) no
C1 C12 1.557(4) no
C1 C17 1.539(4) no
C2 C3 1.397(4) no
C3 C4 1.382(4) no
C4 C5 1.380(5) no
C5 C6 1.380(4) no
C7 C8 1.385(4) no
C8 C9 1.376(4) no
C9 C10 1.388(5) no
C10 C11 1.377(4) no
C12 C13 1.397(4) no
C13 C14 1.383(4) no
C14 C15 1.381(5) no
C15 C16 1.376(4) no
C17 C18 1.375(4) no
C18 C19 1.382(5) no
C19 C20 1.358(5) no
C20 C21 1.387(4) no
C22 C23 1.539(3) no
C22 C28 1.557(4) no
C22 C33 1.562(4) no
C22 C38 1.533(4) no
C23 C24 1.390(4) no
C24 C25 1.384(4) no
C25 C26 1.383(5) no
C26 C27 1.377(4) no
C28 C29 1.388(4) no
C29 C30 1.386(4) no
C30 C31 1.378(4) no
C31 C32 1.375(4) no
C33 C34 1.391(4) no
C34 C35 1.387(4) no
C35 C36 1.367(5) no
C36 C37 1.381(5) no
C38 C39 1.394(4) no
C39 C40 1.371(5) no
C40 C41 1.383(5) no
C41 C42 1.371(4) no
C3 H1 0.950 no
C4 H2 0.950 no
C5 H3 0.950 no
C6 H4 0.950 no
C8 H5 0.950 no
C9 H6 0.950 no
C10 H7 0.950 no
C11 H8 0.950 no
C13 H9 0.950 no
C14 H10 0.950 no
C15 H11 0.950 no
C16 H12 0.950 no
C18 H13 0.950 no
C19 H14 0.950 no
C20 H15 0.950 no
C21 H16 0.950 no
C24 H17 0.950 no
C25 H18 0.950 no
C26 H19 0.950 no
C27 H20 0.950 no
C29 H21 0.950 no
C30 H22 0.950 no
C31 H23 0.950 no
C32 H24 0.950 no
C34 H25 0.950 no
C35 H26 0.950 no
C36 H27 0.950 no
C37 H28 0.950 no
C39 H29 0.950 no
C40 H30 0.950 no
C41 H31 0.950 no
C42 H32 0.950 no

loop_
_geom_contact_atom_site_label_1
_geom_contact_atom_site_label_2
_geom_contact_distance
_geom_contact_site_symmetry_2
_geom_contact_publ_flag
Co1 C1 3.091(3) . no
Co1 C22 3.087(3) . no
N1 C4 2.763(4) . no
N1 C7 2.930(3) . no
N1 C12 2.878(3) . no
N1 C32 3.140(4) . no
N1 C37 3.197(4) . no
N2 C2 3.004(4) . no
N2 C9 2.763(4) . no
N2 C12 2.916(4) . no
N2 C27 3.238(4) . no
N2 C37 3.070(4) . no
N3 C2 3.086(3) . no
N3 C7 3.011(4) . no
N3 C14 2.763(4) . no
N3 C27 3.193(4) . no
N3 C32 3.051(3) . no
N4 C2 2.926(4) . no
N4 C3 2.875(4) . no
N4 C12 3.211(4) . no
N4 C13 3.157(4) . no
N4 C19 2.752(4) . no
N5 C11 3.159(4) . no
N5 C16 3.146(4) . no
N5 C25 2.757(4) . no
N5 C28 2.933(3) . no
N5 C33 2.849(3) . no
N6 C6 3.299(4) . no
N6 C16 3.025(4) . no
N6 C23 3.033(4) . no
N6 C30 2.762(4) . no
N6 C33 2.908(4) . no
N7 C6 3.228(4) . no
N7 C11 3.051(3) . no
N7 C23 3.098(3) . no
N7 C28 3.003(4) . no
N7 C35 2.762(4) . no
N8 C23 2.908(4) . no
N8 C24 2.848(4) . no
N8 C33 3.231(4) . no
N8 C34 3.164(4) . no
N8 C40 2.773(4) . no
C2 C5 2.739(4) . no
C2 C8 3.313(4) . no
C3 C6 2.722(4) . no
C3 C7 3.354(4) . no
C3 C17 3.001(4) . no
C6 C32 3.342(4) . no
C6 C37 3.179(5) . no
C7 C10 2.749(4) . no
C7 C18 2.915(4) . no
C8 C11 2.707(4) . no
C8 C17 2.921(4) . no
C8 C18 2.900(5) . no
C11 C27 3.314(4) . no
C11 C37 3.066(4) . no
C12 C15 2.766(4) . no
C12 C18 3.164(4) . no
C13 C16 2.702(4) . no
C13 C17 2.726(4) . no
C13 C18 3.197(4) . no
C16 C27 3.184(4) . no
C16 C32 3.059(4) . no
C17 C20 2.736(5) . no
C18 C21 2.721(5) . no
C23 C26 2.743(4) . no
C23 C29 3.345(4) . no
C23 C34 3.558(4) . no
C24 C27 2.713(4) . no
C24 C28 3.410(4) . no
C24 C38 3.041(4) . no
C28 C31 2.737(4) . no
C28 C39 2.943(4) . no
C29 C32 2.719(4) . no
C29 C38 2.893(4) . no
C29 C39 2.919(5) . no
C33 C36 2.747(4) . no
C33 C39 3.171(4) . no
C34 C37 2.701(5) . no
C34 C38 2.711(4) . no
C34 C39 3.194(4) . no
C38 C41 2.735(5) . no
C39 C42 2.688(5) . no
S1 O1 3.283(3) 1_556 no
S1 O3 3.56(3) 1_556 no
S2 C24 3.550(3) 2_645 no
S2 C29 3.343(3) 2_645 no
S2 C30 3.540(3) 2_645 no
S3 C3 3.426(3) . no
S3 C4 3.384(3) . no
S4 O2 3.17(2) 2_645 no
S4 O3 3.48(2) 2_645 no
O1 S1 3.283(3) 1_554 no
O1 N2 3.304(4) . no
O1 N3 3.480(4) . no
O1 C7 3.201(4) . no
O1 C12 3.229(4) . no
O1 C13 3.526(4) . no
O1 C18 3.358(5) . no
O1 C21 3.590(5) 1_455 no
O1 C27 3.418(5) . no
O2 S4 3.17(2) 2_655 no
O2 C5 3.286(18) 1_454 no
O2 C34 3.25(3) 1_554 no
O2 C35 3.48(3) 1_554 no
O2 C41 3.56(3) 1_554 no
O2 C42 3.37(3) 1_554 no
O2 C46 3.49(3) 2_655 no
O3 S1 3.56(3) 1_554 no
O3 S4 3.48(2) 2_655 no
O3 C21 3.00(3) 1_455 no
O3 C26 3.55(3) . no
O3 C27 3.15(3) . no
N2 O1 3.304(4) . no
N3 O1 3.480(4) . no
N8 C31 3.582(4) 1_455 no
N9 C41 3.575(4) 2_646 no
N11 C36 3.516(4) . no
N12 C41 3.496(5) 2_646 no
N12 C42 3.577(5) 2_646 no
C3 S3 3.426(3) . no
C4 S3 3.384(3) . no
C5 O2 3.286(18) 1_656 no
C5 C34 3.409(4) 1_655 no
C5 C35 3.572(4) 1_655 no
C7 O1 3.201(4) . no
C9 C45 3.499(4) . no
C12 O1 3.229(4) . no
C13 O1 3.526(4) . no
C13 C26 3.441(4) 1_655 no
C14 C40 3.551(4) 1_554 no
C18 O1 3.358(5) . no
C21 O1 3.590(5) 1_655 no
C21 O3 3.00(3) 1_655 no
C24 S2 3.550(3) 2_655 no
C25 C44 3.402(5) 2_655 no
C26 O3 3.55(3) . no
C26 C13 3.441(4) 1_455 no
C27 O1 3.418(5) . no
C27 O3 3.15(3) . no
C29 S2 3.343(3) 2_655 no
C30 S2 3.540(3) 2_655 no
C30 C43 3.556(4) 2_756 no
C31 N8 3.582(4) 1_655 no
C31 C42 3.438(4) 1_655 no
C34 O2 3.25(3) 1_556 no
C34 C5 3.409(4) 1_455 no
C35 O2 3.48(3) 1_556 no
C35 C5 3.572(4) 1_455 no
C36 N11 3.516(4) . no
C36 C45 3.485(4) . no
C37 C45 3.497(4) . no
C40 C14 3.551(4) 1_556 no
C40 C45 3.456(4) 2_756 no
C41 O2 3.56(3) 1_556 no
C41 N9 3.575(4) 2_656 no
C41 N12 3.496(5) 2_656 no
C42 O2 3.37(3) 1_556 no
C42 N12 3.577(5) 2_656 no
C42 C31 3.438(4) 1_455 no
C43 C30 3.556(4) 2_746 no
C44 C25 3.402(5) 2_645 no
C45 C9 3.499(4) . no
C45 C36 3.485(4) . no
C45 C37 3.497(4) . no
C45 C40 3.456(4) 2_746 no
C46 O2 3.49(3) 2_645 no
Co1 H4 3.1025 . no
Co1 H8 2.9625 . no
Co1 H12 2.8813 . no
Co1 H20 3.0737 . no
Co1 H24 2.9659 . no
Co1 H28 2.8961 . no
N1 H1 3.2383 . no
N1 H3 3.2480 . no
N1 H24 2.6251 . no
N1 H28 2.7338 . no
N2 H5 3.2238 . no
N2 H7 3.2535 . no
N2 H20 2.7752 . no
N2 H28 2.7474 . no
N3 H9 3.2254 . no
N3 H11 3.2509 . no
N3 H20 2.9064 . no
N3 H24 2.8066 . no
N4 H1 2.3702 . no
N4 H9 2.5484 . no
N4 H13 3.2425 . no
N4 H15 3.2664 . no
N5 H8 2.6624 . no
N5 H12 2.7027 . no
N5 H17 3.2285 . no
N5 H19 3.2372 . no
N6 H4 2.8561 . no
N6 H12 2.6726 . no
N6 H21 3.2278 . no
N6 H23 3.2448 . no
N7 H4 2.9398 . no
N7 H8 2.7734 . no
N7 H25 3.2237 . no
N7 H27 3.2427 . no
N8 H17 2.3257 . no
N8 H21 3.5351 . no
N8 H25 2.5302 . no
N8 H29 3.2363 . no
N8 H31 3.2463 . no
C1 H1 2.7737 . no
C1 H5 2.7318 . no
C1 H9 2.7315 . no
C1 H13 2.6547 . no
C2 H2 3.2542 . no
C2 H4 3.1661 . no
C2 H5 3.4453 . no
C2 H24 3.5112 . no
C2 H28 3.3371 . no
C3 H3 3.2524 . no
C4 H4 3.2248 . no
C5 H1 3.2511 . no
C5 H28 3.4571 . no
C6 H2 3.2332 . no
C6 H24 2.9183 . no
C6 H28 2.8107 . no
C7 H1 3.5500 . no
C7 H6 3.2507 . no
C7 H8 3.1727 . no
C7 H13 2.6061 . no
C7 H28 3.2964 . no
C8 H7 3.2517 . no
C8 H13 2.5365 . no
C9 H8 3.2235 . no
C9 H13 3.5148 . no
C10 H5 3.2480 . no
C10 H28 3.5703 . no
C11 H6 3.2318 . no
C11 H20 2.9469 . no
C11 H28 2.9282 . no
C12 H10 3.2715 . no
C12 H12 3.1777 . no
C12 H13 3.2008 . no
C12 H24 3.4243 . no
C13 H11 3.2519 . no
C13 H13 3.4011 . no
C14 H12 3.2167 . no
C15 H9 3.2441 . no
C16 H10 3.2276 . no
C16 H20 3.1036 . no
C16 H24 3.0377 . no
C17 H1 2.6738 . no
C17 H5 2.5902 . no
C17 H9 2.3278 . no
C17 H14 3.2210 . no
C17 H16 3.1736 . no
C18 H5 2.5015 . no
C18 H9 2.7186 . no
C18 H15 3.2532 . no
C19 H5 3.4506 . no
C19 H9 3.2950 . no
C19 H16 3.2023 . no
C20 H9 3.4972 . no
C20 H13 3.2483 . no
C21 H1 3.3587 . no
C21 H9 3.1288 . no
C21 H14 3.2105 . no
C22 H17 2.7858 . no
C22 H21 2.7362 . no
C22 H25 2.7125 . no
C22 H29 2.6954 . no
C23 H8 3.5426 . no
C23 H12 3.2551 . no
C23 H18 3.2556 . no
C23 H20 3.1663 . no
C23 H21 3.4778 . no
C24 H19 3.2537 . no
C25 H20 3.2236 . no
C26 H12 3.5506 . no
C26 H17 3.2502 . no
C27 H8 2.9243 . no
C27 H12 2.8815 . no
C27 H18 3.2327 . no
C28 H12 3.1526 . no
C28 H22 3.2557 . no
C28 H24 3.1765 . no
C28 H29 2.6456 . no
C29 H23 3.2472 . no
C29 H29 2.5721 . no
C30 H24 3.2247 . no
C30 H29 3.5389 . no
C31 H12 3.5185 . no
C31 H21 3.2460 . no
C32 H4 2.9833 . no
C32 H12 2.8986 . no
C32 H22 3.2321 . no
C33 H8 3.3689 . no
C33 H26 3.2664 . no
C33 H28 3.1687 . no
C33 H29 3.2082 . no
C34 H27 3.2409 . no
C34 H29 3.4095 . no
C35 H28 3.2149 . no
C36 H25 3.2336 . no
C37 H4 3.0689 . no
C37 H8 2.9934 . no
C37 H26 3.2280 . no
C38 H17 2.7263 . no
C38 H21 2.5662 . no
C38 H25 2.3159 . no
C38 H30 3.2526 . no
C38 H32 3.1437 . no
C39 H21 2.5305 . no
C39 H25 2.7474 . no
C39 H31 3.2417 . no
C40 H21 3.4799 . no
C40 H25 3.3154 . no
C40 H32 3.2088 . no
C41 H25 3.4688 . no
C41 H29 3.2373 . no
C42 H17 3.3432 . no
C42 H25 3.0698 . no
C42 H30 3.2229 . no
H1 H2 2.3421 . no
H1 H5 3.3354 . no
H2 H3 2.3429 . no
H3 H4 2.3237 . no
H4 H24 2.8079 . no
H4 H28 2.9855 . no
H5 H6 2.3314 . no
H5 H13 2.3731 . no
H6 H7 2.3591 . no
H7 H8 2.3221 . no
H8 H20 2.8150 . no
H8 H28 3.1518 . no
H9 H10 2.3350 . no
H9 H13 3.1376 . no
H10 H11 2.3511 . no
H11 H12 2.3174 . no
H12 H20 3.0885 . no
H12 H24 3.1716 . no
H13 H14 2.3367 . no
H14 H15 2.3155 . no
H15 H16 2.3350 . no
H17 H18 2.3429 . no
H17 H21 3.4522 . no
H18 H19 2.3505 . no
H19 H20 2.3203 . no
H21 H22 2.3470 . no
H21 H29 2.4210 . no
H22 H23 2.3439 . no
H23 H24 2.3195 . no
H25 H26 2.3440 . no
H25 H29 3.1889 . no
H26 H27 2.3348 . no
H27 H28 2.3218 . no
H29 H30 2.3292 . no
H30 H31 2.3560 . no
H31 H32 2.3059 . no
Co2 H2 3.4945 1_455 no
Co2 H31 3.0294 2_646 no
S1 H13 3.0767 1_556 no
S1 H15 3.0240 1_456 no
S1 H16 3.2595 1_456 no
S1 H22 3.0523 2_746 no
S1 H23 3.3128 2_746 no
S1 H26 3.2479 . no
S2 H1 3.1080 1_455 no
S2 H5 2.9307 1_455 no
S2 H7 3.2842 . no
S2 H12 2.9513 2_645 no
S2 H21 3.3827 2_645 no
S3 H11 2.9582 2_745 no
S3 H28 2.8068 . no
S3 H30 2.9702 2_746 no
S4 H4 2.9633 2_746 no
S4 H9 3.2081 2_745 no
S4 H10 3.4464 2_745 no
S4 H29 3.4004 2_746 no
O1 H13 2.5745 . no
O1 H16 2.7439 1_455 no
O1 H20 2.4807 . no
O2 H3 2.4450 1_454 no
O2 H4 3.3876 1_454 no
O2 H25 2.5093 1_554 no
O2 H26 2.9937 1_554 no
O2 H32 3.4697 1_554 no
O3 H16 2.3635 1_455 no
O3 H19 3.1596 . no
O3 H20 2.3123 . no
N4 H7 3.3888 1_655 no
N4 H8 3.3831 1_655 no
N4 H20 3.5510 1_655 no
N8 H23 3.1468 1_455 no
N8 H24 3.2677 1_455 no
N9 H2 3.0143 1_455 no
N9 H14 3.5768 1_556 no
N9 H22 3.4229 2_746 no
N9 H26 3.2955 . no
N9 H27 3.1390 . no
N9 H31 2.9846 2_646 no
N9 H32 3.5847 2_646 no
N10 H1 3.3897 1_455 no
N10 H2 3.1826 1_455 no
N10 H7 2.9896 . no
N10 H18 3.4258 2_645 no
N10 H31 3.2347 2_646 no
N11 H7 3.5896 . no
N11 H10 3.2414 2_745 no
N11 H11 3.2891 2_745 no
N11 H27 2.8889 . no
N11 H28 3.4706 . no
N11 H30 2.9110 2_746 no
N12 H10 2.8686 2_745 no
N12 H19 3.0149 2_645 no
N12 H29 3.0394 2_746 no
N12 H31 2.8535 2_646 no
N12 H32 2.9685 2_646 no
C3 H7 3.3847 1_655 no
C3 H8 3.1406 1_655 no
C4 H8 3.2538 1_655 no
C5 H25 3.2571 1_655 no
C5 H26 3.5358 1_655 no
C8 H22 3.5854 2_745 no
C9 H23 3.4830 2_745 no
C10 H1 3.3019 1_455 no
C10 H16 3.0766 1_455 no
C11 H1 3.4519 1_455 no
C11 H16 3.2416 1_455 no
C13 H18 3.4035 1_655 no
C13 H19 2.9967 1_655 no
C14 H18 3.0639 1_655 no
C14 H19 3.1690 1_655 no
C14 H30 2.9791 1_554 no
C15 H18 3.2480 1_655 no
C15 H30 3.0277 1_554 no
C18 H22 3.0549 2_745 no
C18 H26 3.5166 1_554 no
C19 H21 3.4870 2_745 no
C19 H22 2.8533 2_745 no
C19 H26 3.2047 1_554 no
C19 H27 3.2433 1_554 no
C21 H7 3.4058 1_655 no
C21 H20 3.5940 1_655 no
C24 H23 3.3883 1_455 no
C24 H24 3.1063 1_455 no
C25 H24 3.2782 1_455 no
C26 H9 3.2911 1_455 no
C30 H5 3.3489 2_755 no
C30 H14 3.3230 2_755 no
C30 H32 3.4865 1_655 no
C31 H6 3.2473 2_755 no
C31 H17 3.2599 1_655 no
C31 H32 2.8544 1_655 no
C32 H17 3.3900 1_655 no
C32 H32 3.0956 1_655 no
C34 H2 3.5588 1_455 no
C34 H3 3.0008 1_455 no
C35 H2 3.1687 1_455 no
C35 H3 3.0382 1_455 no
C35 H14 3.1011 1_556 no
C36 H2 3.3482 1_455 no
C36 H14 3.0210 1_556 no
C39 H10 3.4058 1_556 no
C40 H10 3.0376 1_556 no
C40 H11 3.3616 1_556 no
C42 H23 3.1559 1_455 no
C43 H2 3.4102 1_455 no
C43 H14 3.3521 1_556 no
C43 H22 2.9908 2_746 no
C43 H26 2.9811 . no
C43 H27 3.5527 . no
C43 H31 3.3429 2_646 no
C44 H1 2.9742 1_455 no
C44 H2 3.5865 1_455 no
C44 H7 2.8061 . no
C44 H11 3.5796 2_645 no
C44 H12 3.3826 2_645 no
C44 H18 3.4128 2_645 no
C45 H6 3.5878 . no
C45 H10 3.5405 2_745 no
C45 H11 2.8421 2_745 no
C45 H27 2.9043 . no
C45 H28 2.8971 . no
C45 H30 2.6080 2_746 no
C46 H9 3.4908 2_745 no
C46 H10 2.8188 2_745 no
C46 H19 3.0011 2_645 no
C46 H29 2.8950 2_746 no
C46 H31 3.4367 2_646 no
C46 H32 2.9911 2_646 no
C47 H13 3.5427 . no
C47 H20 3.0379 . no
C47 H25 3.1664 1_554 no
C47 H26 3.3628 1_554 no
H1 S2 3.1080 1_655 no
H1 N10 3.3897 1_655 no
H1 C10 3.3019 1_655 no
H1 C11 3.4519 1_655 no
H1 C44 2.9742 1_655 no
H1 H7 2.6120 1_655 no
H1 H8 2.8949 1_655 no
H2 Co2 3.4945 1_655 no
H2 N9 3.0143 1_655 no
H2 N10 3.1826 1_655 no
H2 C34 3.5588 1_655 no
H2 C35 3.1687 1_655 no
H2 C36 3.3482 1_655 no
H2 C43 3.4102 1_655 no
H2 C44 3.5865 1_655 no
H2 H7 3.3532 1_655 no
H2 H8 3.0853 1_655 no
H2 H26 3.3092 1_655 no
H3 O2 2.4450 1_656 no
H3 C34 3.0008 1_655 no
H3 C35 3.0382 1_655 no
H3 H25 2.7546 1_655 no
H3 H26 2.8206 1_655 no
H4 S4 2.9633 2_756 no
H4 O2 3.3876 1_656 no
H4 H32 3.2220 1_655 no
H5 S2 2.9307 1_655 no
H5 C30 3.3489 2_745 no
H5 H22 2.9370 2_745 no
H6 C31 3.2473 2_745 no
H6 C45 3.5878 . no
H6 H17 3.5554 2_645 no
H6 H18 3.0379 2_645 no
H6 H23 2.7512 2_745 no
H7 S2 3.2842 . no
H7 N4 3.3888 1_455 no
H7 N10 2.9896 . no
H7 N11 3.5896 . no
H7 C3 3.3847 1_455 no
H7 C21 3.4058 1_455 no
H7 C44 2.8061 . no
H7 H1 2.6120 1_455 no
H7 H2 3.3532 1_455 no
H7 H16 3.1129 1_455 no
H8 N4 3.3831 1_455 no
H8 C3 3.1406 1_455 no
H8 C4 3.2538 1_455 no
H8 H1 2.8949 1_455 no
H8 H2 3.0853 1_455 no
H8 H16 3.4072 1_455 no
H9 S4 3.2081 2_755 no
H9 C26 3.2911 1_655 no
H9 C46 3.4908 2_755 no
H9 H19 2.7168 1_655 no
H10 S4 3.4464 2_755 no
H10 N11 3.2414 2_755 no
H10 N12 2.8686 2_755 no
H10 C39 3.4058 1_554 no
H10 C40 3.0376 1_554 no
H10 C45 3.5405 2_755 no
H10 C46 2.8188 2_755 no
H10 H18 3.2565 1_655 no
H10 H19 3.0334 1_655 no
H10 H29 3.1637 1_554 no
H10 H30 2.4658 1_554 no
H11 S3 2.9582 2_755 no
H11 N11 3.2891 2_755 no
H11 C40 3.3616 1_554 no
H11 C44 3.5796 2_655 no
H11 C45 2.8421 2_755 no
H11 H18 3.5495 1_655 no
H11 H30 2.5731 1_554 no
H11 H31 3.5518 1_554 no
H12 S2 2.9513 2_655 no
H12 C44 3.3826 2_655 no
H13 S1 3.0767 1_554 no
H13 O1 2.5745 . no
H13 C47 3.5427 . no
H13 H22 2.9279 2_745 no
H13 H26 3.2528 1_554 no
H14 N9 3.5768 1_554 no
H14 C30 3.3230 2_745 no
H14 C35 3.1011 1_554 no
H14 C36 3.0210 1_554 no
H14 C43 3.3521 1_554 no
H14 H21 3.2578 2_745 no
H14 H22 2.5116 2_745 no
H14 H26 2.6600 1_554 no
H14 H27 2.4833 1_554 no
H15 S1 3.0240 1_654 no
H15 H21 3.5234 2_745 no
H15 H27 3.4133 1_554 no
H16 S1 3.2595 1_654 no
H16 O1 2.7439 1_655 no
H16 O3 2.3635 1_655 no
H16 C10 3.0766 1_655 no
H16 C11 3.2416 1_655 no
H16 H7 3.1129 1_655 no
H16 H8 3.4072 1_655 no
H16 H20 3.0753 1_655 no
H17 C31 3.2599 1_455 no
H17 C32 3.3900 1_455 no
H17 H6 3.5555 2_655 no
H17 H23 2.5683 1_455 no
H17 H24 2.8200 1_455 no
H18 N10 3.4258 2_655 no
H18 C13 3.4035 1_455 no
H18 C14 3.0639 1_455 no
H18 C15 3.2480 1_455 no
H18 C44 3.4128 2_655 no
H18 H6 3.0379 2_655 no
H18 H10 3.2565 1_455 no
H18 H11 3.5495 1_455 no
H18 H23 3.5185 1_455 no
H18 H24 3.1224 1_455 no
H19 O3 3.1596 . no
H19 N12 3.0149 2_655 no
H19 C13 2.9967 1_455 no
H19 C14 3.1690 1_455 no
H19 C46 3.0011 2_655 no
H19 H9 2.7168 1_455 no
H19 H10 3.0334 1_455 no
H20 O1 2.4807 . no
H20 O3 2.3123 . no
H20 N4 3.5510 1_455 no
H20 C21 3.5940 1_455 no
H20 C47 3.0379 . no
H20 H16 3.0753 1_455 no
H21 S2 3.3827 2_655 no
H21 C19 3.4870 2_755 no
H21 H14 3.2578 2_755 no
H21 H15 3.5234 2_755 no
H22 S1 3.0523 2_756 no
H22 N9 3.4229 2_756 no
H22 C8 3.5854 2_755 no
H22 C18 3.0549 2_755 no
H22 C19 2.8533 2_755 no
H22 C43 2.9908 2_756 no
H22 H5 2.9370 2_755 no
H22 H13 2.9279 2_755 no
H22 H14 2.5116 2_755 no
H23 S1 3.3128 2_756 no
H23 N8 3.1468 1_655 no
H23 C9 3.4830 2_755 no
H23 C24 3.3883 1_655 no
H23 C42 3.1559 1_655 no
H23 H6 2.7512 2_755 no
H23 H17 2.5683 1_655 no
H23 H18 3.5185 1_655 no
H23 H32 2.8167 1_655 no
H24 N8 3.2677 1_655 no
H24 C24 3.1063 1_655 no
H24 C25 3.2782 1_655 no
H24 H17 2.8200 1_655 no
H24 H18 3.1224 1_655 no
H24 H32 3.2542 1_655 no
H25 O2 2.5093 1_556 no
H25 C5 3.2571 1_455 no
H25 C47 3.1664 1_556 no
H25 H3 2.7546 1_455 no
H26 S1 3.2479 . no
H26 O2 2.9937 1_556 no
H26 N9 3.2955 . no
H26 C5 3.5358 1_455 no
H26 C18 3.5166 1_556 no
H26 C19 3.2047 1_556 no
H26 C43 2.9811 . no
H26 C47 3.3628 1_556 no
H26 H2 3.3092 1_455 no
H26 H3 2.8206 1_455 no
H26 H13 3.2528 1_556 no
H26 H14 2.6600 1_556 no
H27 N9 3.1390 . no
H27 N11 2.8889 . no
H27 C19 3.2433 1_556 no
H27 C43 3.5527 . no
H27 C45 2.9043 . no
H27 H14 2.4833 1_556 no
H27 H15 3.4133 1_556 no
H28 S3 2.8068 . no
H28 N11 3.4706 . no
H28 C45 2.8971 . no
H29 S4 3.4004 2_756 no
H29 N12 3.0394 2_756 no
H29 C46 2.8950 2_756 no
H29 H10 3.1637 1_556 no
H30 S3 2.9702 2_756 no
H30 N11 2.9110 2_756 no
H30 C14 2.9791 1_556 no
H30 C15 3.0277 1_556 no
H30 C45 2.6080 2_756 no
H30 H10 2.4658 1_556 no
H30 H11 2.5731 1_556 no
H31 Co2 3.0294 2_656 no
H31 N9 2.9846 2_656 no
H31 N10 3.2347 2_656 no
H31 N12 2.8535 2_656 no
H31 C43 3.3429 2_656 no
H31 C46 3.4367 2_656 no
H31 H11 3.5518 1_556 no
H32 O2 3.4697 1_556 no
H32 N9 3.5847 2_656 no
H32 N12 2.9685 2_656 no
H32 C30 3.4865 1_455 no
H32 C31 2.8544 1_455 no
H32 C32 3.0956 1_455 no
H32 C46 2.9911 2_656 no
H32 H4 3.2220 1_455 no
H32 H23 2.8167 1_455 no
H32 H24 3.2542 1_455 no

loop_
_geom_torsion_atom_site_label_1
_geom_torsion_atom_site_label_2
_geom_torsion_atom_site_label_3
_geom_torsion_atom_site_label_4
_geom_torsion
_geom_torsion_publ_flag
N1 Co1 N2 C7 -32.62(14) no
N1 Co1 N2 C11 133.93(14) no
N2 Co1 N1 C2 33.86(16) no
N2 Co1 N1 C6 -128.18(16) no
N1 Co1 N3 C12 41.63(13) no
N1 Co1 N3 C16 -134.87(13) no
N3 Co1 N1 C2 -53.64(16) no
N3 Co1 N1 C6 144.32(16) no
N1 Co1 N6 C28 -150.37(14) no
N1 Co1 N6 C32 43.69(14) no
N6 Co1 N1 C2 -146.15(16) no
N6 Co1 N1 C6 51.82(16) no
N1 Co1 N7 C33 140.95(14) no
N1 Co1 N7 C37 -43.96(14) no
N7 Co1 N1 C2 127.06(16) no
N7 Co1 N1 C6 -34.97(16) no
N2 Co1 N3 C12 -46.63(13) no
N2 Co1 N3 C16 136.87(13) no
N3 Co1 N2 C7 53.23(14) no
N3 Co1 N2 C11 -140.23(14) no
N2 Co1 N5 C23 146.89(16) no
N2 Co1 N5 C27 -48.33(16) no
N5 Co1 N2 C7 146.45(14) no
N5 Co1 N2 C11 -47.00(14) no
N2 Co1 N7 C33 -130.68(14) no
N2 Co1 N7 C37 44.40(14) no
N7 Co1 N2 C7 -127.58(14) no
N7 Co1 N2 C11 38.97(14) no
N3 Co1 N5 C23 -125.68(16) no
N3 Co1 N5 C27 39.10(16) no
N5 Co1 N3 C12 -137.68(13) no
N5 Co1 N3 C16 45.82(13) no
N3 Co1 N6 C28 123.79(14) no
N3 Co1 N6 C32 -42.14(14) no
N6 Co1 N3 C12 133.22(13) no
N6 Co1 N3 C16 -43.29(13) no
N5 Co1 N6 C28 30.56(14) no
N5 Co1 N6 C32 -135.37(14) no
N6 Co1 N5 C23 -33.11(16) no
N6 Co1 N5 C27 131.68(16) no
N5 Co1 N7 C33 -39.72(14) no
N5 Co1 N7 C37 135.36(14) no
N7 Co1 N5 C23 53.61(16) no
N7 Co1 N5 C27 -141.61(16) no
N6 Co1 N7 C33 49.47(14) no
N6 Co1 N7 C37 -135.45(14) no
N7 Co1 N6 C28 -55.41(14) no
N7 Co1 N6 C32 138.66(14) no
O3 O1 C47 O2 -67.4(13) no
O3 O1 C47 O3 0.0(13) no
C47 O1 O3 C47 0.00(19) no
O1 O3 C47 O1 0.00(15) no
O1 O3 C47 O2 128.5(9) no
Co1 N1 C2 C1 13.5(3) no
Co1 N1 C2 C3 -157.77(15) no
Co1 N1 C6 C5 159.32(18) no
C2 N1 C6 C5 -2.7(4) no
C6 N1 C2 C1 175.7(2) no
C6 N1 C2 C3 4.4(4) no
Co1 N2 C7 C1 -14.6(3) no
Co1 N2 C7 C8 158.10(13) no
Co1 N2 C11 C10 -163.01(14) no
C7 N2 C11 C10 3.8(3) no
C11 N2 C7 C1 178.71(17) no
C11 N2 C7 C8 -8.6(3) no
Co1 N3 C12 C1 4.3(3) no
Co1 N3 C12 C13 -174.53(12) no
Co1 N3 C16 C15 174.58(14) no
C12 N3 C16 C15 -2.0(3) no
C16 N3 C12 C1 -179.21(17) no
C16 N3 C12 C13 2.0(3) no
C17 N4 C21 C20 1.6(4) no
C21 N4 C17 C1 -174.3(2) no
C21 N4 C17 C18 -4.5(4) no
Co1 N5 C23 C22 -13.1(3) no
Co1 N5 C23 C24 160.44(15) no
Co1 N5 C27 C26 -162.57(17) no
C23 N5 C27 C26 2.2(4) no
C27 N5 C23 C22 -177.9(2) no
C27 N5 C23 C24 -4.4(4) no
Co1 N6 C28 C22 16.1(3) no
Co1 N6 C28 C29 -158.71(13) no
Co1 N6 C32 C31 163.28(14) no
C28 N6 C32 C31 -2.8(3) no
C32 N6 C28 C22 -177.87(17) no
C32 N6 C28 C29 7.3(3) no
Co1 N7 C33 C22 -7.4(3) no
Co1 N7 C33 C34 171.31(12) no
Co1 N7 C37 C36 -173.03(14) no
C33 N7 C37 C36 2.1(4) no
C37 N7 C33 C22 177.50(17) no
C37 N7 C33 C34 -3.8(3) no
C38 N8 C42 C41 1.0(5) no
C42 N8 C38 C22 172.2(3) no
C42 N8 C38 C39 1.0(4) no
C2 C1 C7 N2 75.6(3) no
C2 C1 C7 C8 -97.0(3) no
C7 C1 C2 N1 -72.0(3) no
C7 C1 C2 C3 99.2(3) no
C2 C1 C12 N3 -63.2(3) no
C2 C1 C12 C13 115.6(3) no
C12 C1 C2 N1 47.8(3) no
C12 C1 C2 C3 -141.1(3) no
C2 C1 C17 N4 -33.7(3) no
C2 C1 C17 C18 156.07(19) no
C17 C1 C2 N1 167.16(19) no
C17 C1 C2 C3 -21.7(4) no
C7 C1 C12 N3 50.7(3) no
C7 C1 C12 C13 -130.5(2) no
C12 C1 C7 N2 -43.3(3) no
C12 C1 C7 C8 144.12(19) no
C7 C1 C17 N4 -149.48(18) no
C7 C1 C17 C18 40.2(3) no
C17 C1 C7 N2 -161.38(17) no
C17 C1 C7 C8 26.0(3) no
C12 C1 C17 N4 88.6(2) no
C12 C1 C17 C18 -81.7(3) no
C17 C1 C12 N3 172.23(16) no
C17 C1 C12 C13 -9.0(3) no
N1 C2 C3 C4 -3.5(4) no
C1 C2 C3 C4 -174.1(2) no
C2 C3 C4 C5 0.8(4) no
C3 C4 C5 C6 0.8(4) no
C4 C5 C6 N1 0.1(5) no
N2 C7 C8 C9 7.0(3) no
C1 C7 C8 C9 179.27(17) no
C7 C8 C9 C10 -0.3(4) no
C8 C9 C10 C11 -4.3(4) no
C9 C10 C11 N2 2.7(4) no
N3 C12 C13 C14 -1.1(3) no
C1 C12 C13 C14 -179.84(17) no
C12 C13 C14 C15 0.1(4) no
C13 C14 C15 C16 0.0(4) no
C14 C15 C16 N3 0.9(4) no
N4 C17 C18 C19 5.0(4) no
C1 C17 C18 C19 174.80(19) no
C17 C18 C19 C20 -2.6(4) no
C18 C19 C20 C21 -0.1(4) no
C19 C20 C21 N4 0.6(5) no
C23 C22 C28 N6 -76.4(3) no
C23 C22 C28 C29 98.4(3) no
C28 C22 C23 N5 71.0(3) no
C28 C22 C23 C24 -102.2(3) no
C23 C22 C33 N7 66.2(3) no
C23 C22 C33 C34 -112.5(3) no
C33 C22 C23 N5 -48.7(3) no
C33 C22 C23 C24 138.1(3) no
C23 C22 C38 N8 29.4(3) no
C23 C22 C38 C39 -159.3(2) no
C38 C22 C23 N5 -168.0(2) no
C38 C22 C23 C24 18.8(4) no
C28 C22 C33 N7 -48.5(3) no
C28 C22 C33 C34 132.8(2) no
C33 C22 C28 N6 41.9(3) no
C33 C22 C28 C29 -143.27(19) no
C28 C22 C38 N8 146.82(19) no
C28 C22 C38 C39 -41.9(3) no
C38 C22 C28 N6 158.87(17) no
C38 C22 C28 C29 -26.3(3) no
C33 C22 C38 N8 -92.4(3) no
C33 C22 C38 C39 78.9(3) no
C38 C22 C33 N7 -168.27(17) no
C38 C22 C33 C34 13.1(3) no
N5 C23 C24 C25 3.7(4) no
C22 C23 C24 C25 176.5(3) no
C23 C24 C25 C26 -0.8(4) no
C24 C25 C26 C27 -1.2(4) no
C25 C26 C27 N5 0.6(5) no
N6 C28 C29 C30 -5.3(4) no
C22 C28 C29 C30 -179.88(18) no
C28 C29 C30 C31 -1.3(4) no
C29 C30 C31 C32 5.6(4) no
C30 C31 C32 N6 -3.7(4) no
N7 C33 C34 C35 2.5(3) no
C22 C33 C34 C35 -178.80(17) no
C33 C34 C35 C36 0.6(4) no
C34 C35 C36 C37 -2.3(4) no
C35 C36 C37 N7 1.0(4) no
N8 C38 C39 C40 -2.3(4) no
C22 C38 C39 C40 -173.3(2) no
C38 C39 C40 C41 1.7(4) no
C39 C40 C41 C42 0.2(4) no
C40 C41 C42 N8 -1.6(5) no
